data_2005535
loop_
_publ_author_name
'Bruno, G.'
'Chimirri, A.'
'Monforte, A. M.'
'Nicol\'o, F.'
'Scopelliti, R.'

_publ_contact_author
;
      Prof. Giuseppe Bruno
      Dip. di Chimica Inorganica, Analitica e Struttura Molecolare
      Universita' di Messina
      98166 Vill. Sant'Agata
      Messina
      Italy
;
_publ_section_title 1-Fluoromethyl-1-methyl-1<i>H</i>,3<i>H</i>-thiazolo[3,4-<i>a</i>]benzimidazole
_journal_issue 10
_journal_name_full 'Acta Crystallographica Section C'
_journal_page_first 2531
_journal_page_last 2533
_journal_paper_doi 10.1107/S0108270196006026
_journal_volume 52
_journal_year 1996
_chemical_formula_sum 'C11 H11 F N2 S'
_chemical_formula_weight 222.28
_chemical_name_systematic
;
1-Fluoromethyl-1-methyl-1H,3H-thiazolo[3,4-a]benzimidazole
;
_space_group_IT_number 11
_symmetry_cell_setting monoclinic
_symmetry_space_group_name_Hall '-P 2yb'
_symmetry_space_group_name_H-M 'P 1 21/m 1'
_audit_creation_method SHELXL
_cell_angle_alpha 90.00
_cell_angle_beta 97.20(1)
_cell_angle_gamma 90.00
_cell_formula_units_Z 2
_cell_length_a 8.127(1)
_cell_length_b 6.985(1)
_cell_length_c 9.306(2)
_cell_measurement_reflns_used 32
_cell_measurement_temperature 293(2)
_cell_measurement_theta_max 17
_cell_measurement_theta_min 7.5
_cell_volume 524.11(15)
_computing_cell_refinement P3/V
_computing_data_collection 'P3/V software'
_computing_data_reduction 'SHELXTL-Plus (Sheldrick, 1990)'
_computing_molecular_graphics SHELXTL-Plus
_computing_publication_material 'PARST95 (Nardelli, 1995) and SHELXL93'
_computing_structure_refinement 'SHELXL93 (Sheldrick, 1993)'
_computing_structure_solution 'SIR92 (Altomare et al., 1994)'
_diffrn_ambient_temperature 293(2)
_diffrn_measurement_device 'Siemens R3m/V diffractometer'
_diffrn_measurement_method 2\q-\w
_diffrn_radiation_monochromator graphite
_diffrn_radiation_source 'fine-focus sealed tube'
_diffrn_radiation_type MoK\a
_diffrn_radiation_wavelength 0.71073
_diffrn_reflns_av_R_equivalents 0.0119
_diffrn_reflns_av_sigmaI/netI 0.0111
_diffrn_reflns_limit_h_max 11
_diffrn_reflns_limit_h_min -11
_diffrn_reflns_limit_k_max 10
_diffrn_reflns_limit_k_min -1
_diffrn_reflns_limit_l_max 13
_diffrn_reflns_limit_l_min -1
_diffrn_reflns_number 1795
_diffrn_reflns_theta_max 27.5
_diffrn_reflns_theta_min 1.25
_diffrn_standards_decay_% 1
_diffrn_standards_interval_count 197
_diffrn_standards_number 3
_exptl_absorpt_coefficient_mu 0.289
_exptl_absorpt_correction_T_max .784
_exptl_absorpt_correction_T_min .747
_exptl_absorpt_correction_type 'semi-empirical, \y scan (Kopfmann & Huber, 1968)'
_exptl_crystal_colour colourless
_exptl_crystal_density_diffrn 1.408
_exptl_crystal_description prismatic
_exptl_crystal_F_000 232
_exptl_crystal_size_max 0.40
_exptl_crystal_size_mid 0.30
_exptl_crystal_size_min 0.20
_refine_diff_density_max 0.208
_refine_diff_density_min -0.246
_refine_ls_extinction_coef 0.042(7)
_refine_ls_extinction_method 'SHELXL93 (Sheldrick, 1993)'
_refine_ls_goodness_of_fit_all 1.090
_refine_ls_goodness_of_fit_obs 1.090
_refine_ls_hydrogen_treatment refiso
_refine_ls_matrix_type full
_refine_ls_number_parameters 120
_refine_ls_number_reflns 1117
_refine_ls_number_restraints 0
_refine_ls_restrained_S_all 1.062
_refine_ls_restrained_S_obs 1.090
_refine_ls_R_factor_all 0.0369
_refine_ls_R_factor_obs 0.0321
_refine_ls_shift/esd_max 0.001
_refine_ls_shift/esd_mean 0.000
_refine_ls_structure_factor_coef Fsqd
_refine_ls_weighting_details 'w = 1/[\s^2^(Fo^2^)+(0.0430P)^2^+0.1460P] where P=(Fo^2^+2Fc^2^)/3'
_refine_ls_weighting_scheme calc
_refine_ls_wR_factor_all 0.0894
_refine_ls_wR_factor_obs 0.0844
_reflns_number_observed 1117
_reflns_number_total 1304
_reflns_observed_criterion >3sigma(I)
_cod_data_source_file na1235.cif
_cod_data_source_block alba7
_cod_depositor_comments
;
The following automatic conversions were performed:
'_symmetry_cell_setting' value 'Monoclinic' changed to 'monoclinic'
according to '/home/saulius/struct/CIF-dictionaries/cif_core.dic'
dictionary named 'cif_core.dic' version 2.4.1 from 2010-06-29.

Automatic conversion script
Id: cif_fix_enum 1527 2010-12-29 10:47:43Z saulius 

The following automatic conversions were performed:

'_symmetry_cell_setting' value 'Monoclinic' changed to 'monoclinic'
according to /home/saulius/struct/CIF-dictionaries/cif_core.dic
dictionary named 'cif_core.dic' version 2.4.1 from 2010-06-29.

Automatic conversion script
Id: cif_fix_values 1715 2011-07-08 13:25:40Z adriana 

The following automatic conversions were performed:

'_refine_ls_weighting_scheme' value 'calc w =
1/[\s^2^(Fo^2^)+(0.0430P)^2^+0.1460P] where P=(Fo^2^+2Fc^2^)/3' was
changed to 'calc'. New tag '_refine_ls_weighting_details' was
created. The value of the new tag was set to 'w =
1/[\s^2^(Fo^2^)+(0.0430P)^2^+0.1460P] where P=(Fo^2^+2Fc^2^)/3'.

Automatic conversion script
Id: cif_fix_values 3143 2015-03-26 13:38:13Z robertas 
;
_cod_original_cell_volume 524.1(2)
_cod_original_sg_symbol_Hall '-P 2y1'
_cod_database_code 2005535

loop_
_symmetry_equiv_pos_as_xyz
'x, y, z'
'-x, y+1/2, -z'
'-x, -y, -z'
'x, -y-1/2, z'

loop_
_atom_site_aniso_label
_atom_site_aniso_U_11
_atom_site_aniso_U_22
_atom_site_aniso_U_33
_atom_site_aniso_U_12
_atom_site_aniso_U_13
_atom_site_aniso_U_23
S 0.0465(3) 0.0815(5) 0.0378(3) 0.000 0.0132(2) 0.000
C1 0.0382(9) 0.0431(10) 0.0267(8) 0.000 0.0031(7) 0.000
N2 0.0312(7) 0.0414(9) 0.0275(7) 0.000 0.0008(6) 0.000
C8 0.0328(8) 0.0310(9) 0.0361(9) 0.000 0.0000(7) 0.000
C9 0.0331(9) 0.0382(11) 0.0470(11) 0.000 0.0058(8) 0.000
C2 0.0366(9) 0.0348(9) 0.0286(8) 0.000 0.0024(7) 0.000
C7 0.0400(9) 0.0293(9) 0.0307(8) 0.000 0.0000(7) 0.000
N1 0.0371(8) 0.0391(9) 0.0355(8) 0.000 -0.0031(6) 0.000
C3 0.0361(9) 0.0593(13) 0.0371(10) 0.000 0.0020(8) 0.000
C4 0.0426(11) 0.0588(14) 0.0470(11) 0.000 0.0131(9) 0.000
C5 0.0603(12) 0.0439(11) 0.0362(10) 0.000 0.0156(9) 0.000
C6 0.0552(12) 0.0383(10) 0.0292(9) 0.000 0.0019(8) 0.000
C10 0.0615(9) 0.0481(9) 0.0387(7) 0.0053(8) -0.0020(6) 0.0054(7)
F 0.063(2) 0.100(3) 0.073(2) 0.035(2) 0.0069(14) 0.018(2)

loop_
_atom_site_label
_atom_site_occupancy
_atom_site_fract_x
_atom_site_fract_y
_atom_site_fract_z
_atom_site_U_iso_or_equiv
_atom_site_thermal_displace_type
_atom_site_calc_flag
_atom_site_refinement_flags
_atom_site_type_symbol
S 1 -0.05274(7) 0.2500 0.84810(6) 0.0546(2) Uani d S S
C1 1 0.1577(2) 0.2500 0.7927(2) 0.0361(4) Uani d S C
N2 1 0.1238(2) 0.2500 0.6343(2) 0.0336(4) Uani d S N
C8 1 -0.0351(2) 0.2500 0.5679(2) 0.0337(4) Uani d S C
C9 1 -0.1648(2) 0.2500 0.6675(2) 0.0394(4) Uani d S C
H9 1 -0.2263(19) 0.1370(23) 0.6523(17) 0.046(4) Uiso d . H
C2 1 0.2258(2) 0.2500 0.5255(2) 0.0335(4) Uani d S C
C7 1 0.1147(2) 0.2500 0.3964(2) 0.0337(4) Uani d S C
N1 1 -0.0491(2) 0.2500 0.4268(2) 0.0379(4) Uani d S N
C3 1 0.3963(2) 0.2500 0.5258(2) 0.0443(5) Uani d S C
H3 1 0.4686(30) 0.2500 0.6138(28) 0.053(7) Uiso d S H
C4 1 0.4547(3) 0.2500 0.3926(2) 0.0488(5) Uani d S C
H4 1 0.5690(30) 0.2500 0.3868(26) 0.049(6) Uiso d S H
C5 1 0.3464(3) 0.2500 0.2634(2) 0.0460(5) Uani d S C
H5 1 0.3941(30) 0.2500 0.1743(27) 0.053(7) Uiso d S H
C6 1 0.1768(3) 0.2500 0.2631(2) 0.0412(5) Uani d S C
H6 1 0.1006(30) 0.2500 0.1765(27) 0.052(7) Uiso d S H
C10 1 0.2462(2) 0.0690(3) 0.8492(2) 0.0501(4) Uani d . C
H10A 1 0.1972(21) -0.0435(28) 0.7988(21) 0.059(5) Uiso d . H
H10B 1 0.2456(20) 0.0555(27) 0.9556(20) 0.059(5) Uiso d . H
H10C 0.50 0.3608(47) 0.0465(67) 0.8103(43) 0.021(10) Uiso d P H
F 0.50 0.4085(4) 0.0785(6) 0.8421(4) 0.0788(10) Uani d P F

loop_
_atom_type_symbol
_atom_type_description
_atom_type_scat_dispersion_real
_atom_type_scat_dispersion_imag
_atom_type_scat_source
C C 0.0033 0.0016 'International Tables Vol C Tables 4.2.6.8 and 6.1.1.4'
H H 0.0000 0.0000 'International Tables Vol C Tables 4.2.6.8 and 6.1.1.4'
N N 0.0061 0.0033 'International Tables Vol C Tables 4.2.6.8 and 6.1.1.4'
F F 0.0171 0.0103 'International Tables Vol C Tables 4.2.6.8 and 6.1.1.4'
S S 0.1246 0.1234 'International Tables Vol C Tables 4.2.6.8 and 6.1.1.4'

loop_
_geom_angle_atom_site_label_1
_geom_angle_atom_site_label_2
_geom_angle_atom_site_label_3
_geom_angle_site_symmetry_1
_geom_angle_site_symmetry_3
_geom_angle
_geom_angle_publ_flag
C9 S C1 . . 96.69(9) yes
N2 C1 C10 . 4_565 111.71(10) ?
N2 C1 C10 . . 111.71(10) yes
C10 C1 C10 4_565 . 113.1(2) ?
N2 C1 S . . 102.52(12) yes
C10 C1 S 4_565 . 108.60(10) ?
C10 C1 S . . 108.60(10) yes
C8 N2 C2 . . 106.76(14) yes
C8 N2 C1 . . 120.38(15) yes
C2 N2 C1 . . 132.87(15) yes
N1 C8 N2 . . 114.6(2) yes
N1 C8 C9 . . 130.4(2) yes
N2 C8 C9 . . 115.0(2) yes
C8 C9 S . . 105.40(13) yes
C3 C2 N2 . . 133.5(2) yes
C3 C2 C7 . . 122.4(2) yes
N2 C2 C7 . . 104.2(2) yes
N1 C7 C6 . . 129.8(2) yes
N1 C7 C2 . . 110.7(2) yes
C6 C7 C2 . . 119.5(2) yes
C8 N1 C7 . . 103.82(15) yes
C4 C3 C2 . . 117.0(2) yes
C3 C4 C5 . . 121.4(2) yes
C6 C5 C4 . . 121.6(2) yes
C5 C6 C7 . . 118.1(2) yes
F C10 C1 . . 111.8(2) yes

loop_
_geom_bond_atom_site_label_1
_geom_bond_atom_site_label_2
_geom_bond_site_symmetry_2
_geom_bond_distance
_geom_bond_publ_flag
S C9 . 1.808(2) yes
S C1 . 1.847(2) yes
C1 N2 . 1.465(2) yes
C1 C10 4_565 1.516(2) yes
C1 C10 . 1.516(2) yes
N2 C8 . 1.360(2) yes
N2 C2 . 1.387(2) yes
C8 N1 . 1.304(2) yes
C8 C9 . 1.488(3) yes
C2 C3 . 1.385(3) yes
C2 C7 . 1.410(2) yes
C7 N1 . 1.395(2) yes
C7 C6 . 1.397(3) yes
C3 C4 . 1.382(3) yes
C4 C5 . 1.399(3) yes
C5 C6 . 1.378(3) yes
C10 F . 1.331(4) yes
